data_4518897
loop_
_publ_author_name
'Yasui, Takeshi'
'Tatsumi, Rine'
'Yamamoto, Yoshihiko'

_publ_section_title
;
 Highly Enantioselective [2+2+2] Cycloaddition of Enediynes Enabled by
 Cobalt/Organophotoredox Cooperative Catalysis
;
_journal_name_full 'ACS Catalysis'
_journal_page_first 9479
_journal_page_last 9484
_journal_paper_doi 10.1021/acscatal.1c02410
_journal_year 2021
_chemical_absolute_configuration 'CHOOSE rm ad rmad syn or unk'
_chemical_formula_moiety 'C36 H38 N4 O9'
_chemical_formula_sum 'C36 H38 N4 O9'
_chemical_formula_weight 670.72
_space_group_crystal_system orthorhombic
_space_group_IT_number 19
_space_group_name_Hall 'P 2ac 2ab'
_space_group_name_H-M_alt 'P 21 21 21'
_atom_sites_solution_hydrogens geom
_atom_sites_solution_primary direct
_atom_sites_solution_secondary difmap
_cell_angle_alpha 90.0000
_cell_angle_beta 90.0000
_cell_angle_gamma 90.0000
_cell_formula_units_Z 4
_cell_length_a 10.9971(2)
_cell_length_b 12.8967(3)
_cell_length_c 23.2972(5)
_cell_measurement_reflns_used 30920
_cell_measurement_temperature 123
_cell_measurement_theta_max 68.15
_cell_measurement_theta_min 3.42
_cell_volume 3304.16(12)
_computing_cell_refinement 'RAPID AUTO'
_computing_data_collection 'RAPID AUTO (Rigaku, ????)'
_computing_data_reduction 'RAPID AUTO'
_computing_molecular_graphics 'CrystalStructure 4.3'
_computing_publication_material 'CrystalStructure 4.3 (Rigaku, 2019)'
_computing_structure_refinement 'SHELXL97 (Sheldrick, 2008)'
_computing_structure_solution 'SIR92 (Altomare, et al., 1994)'
_diffrn_ambient_temperature 123
_diffrn_detector_area_resol_mean 10.000
_diffrn_measured_fraction_theta_full 0.999
_diffrn_measured_fraction_theta_max 0.999
_diffrn_measurement_device_type 'Rigaku R-AXIS RAPID'
_diffrn_measurement_method \w
_diffrn_radiation_type 'Cu K\a'
_diffrn_radiation_wavelength 1.54187
_diffrn_reflns_av_R_equivalents 0.0560
_diffrn_reflns_av_unetI/netI 0.0555
_diffrn_reflns_Laue_measured_fraction_full 0.000
_diffrn_reflns_Laue_measured_fraction_max 0.000
_diffrn_reflns_limit_h_max 13
_diffrn_reflns_limit_h_min -12
_diffrn_reflns_limit_k_max 15
_diffrn_reflns_limit_k_min -15
_diffrn_reflns_limit_l_max 27
_diffrn_reflns_limit_l_min -27
_diffrn_reflns_number 33731
_diffrn_reflns_point_group_measured_fraction_full 0.000
_diffrn_reflns_point_group_measured_fraction_max 0.000
_diffrn_reflns_theta_full 68.170
_diffrn_reflns_theta_max 68.170
_diffrn_reflns_theta_min 3.795
_diffrn_standards_number 0
_exptl_absorpt_coefficient_mu 0.812
_exptl_absorpt_correction_T_max 0.922
_exptl_absorpt_correction_T_min 0.527
_exptl_absorpt_correction_type multi-scan
_exptl_absorpt_process_details 'ABSCOR (Rigaku, 1995)'
_exptl_crystal_colour colorless
_exptl_crystal_density_diffrn 1.348
_exptl_crystal_density_method 'not measured'
_exptl_crystal_description block
_exptl_crystal_F_000 1416.00
_exptl_crystal_size_max 0.500
_exptl_crystal_size_mid 0.400
_exptl_crystal_size_min 0.100
_refine_diff_density_max 0.29
_refine_diff_density_min -0.48
_refine_ls_abs_structure_details 'Flack, H. D. (1983), Acta Cryst. A39, 876-881.  2633 Friedel Pairs'
_refine_ls_abs_structure_Flack -0.11(17)
_refine_ls_extinction_coef 0.00138(18)
_refine_ls_extinction_method SHELXL
_refine_ls_goodness_of_fit_ref 1.034
_refine_ls_hydrogen_treatment mixed
_refine_ls_number_parameters 447
_refine_ls_number_reflns 6036
_refine_ls_number_restraints 0
_refine_ls_R_factor_all 0.0439
_refine_ls_R_factor_gt 0.0411
_refine_ls_shift/su_max 0.000
_refine_ls_structure_factor_coef Fsqd
_refine_ls_weighting_details 'w = 1/[\s^2^(Fo^2^)+(0.0659P)^2^] where P=(Fo^2^+2Fc^2^)/3'
_refine_ls_weighting_scheme calc
_refine_ls_wR_factor_gt 0.1126
_refine_ls_wR_factor_ref 0.1145
_reflns_number_gt 5527
_reflns_number_total 6036
_reflns_threshold_expression F^2^>2.0\s(F^2^)
_cod_data_source_file cs1c02410_si_002.cif
_cod_data_source_block tatsumi201222
_cod_database_code 4518897

loop_
_space_group_symop_id
_space_group_symop_operation_xyz
1 +X,+Y,+Z
2 1/2-X,-Y,1/2+Z
3 1/2+X,1/2-Y,-Z
4 -X,1/2+Y,1/2-Z

loop_
_atom_site_label
_atom_site_type_symbol
_atom_site_fract_x
_atom_site_fract_y
_atom_site_fract_z
_atom_site_U_iso_or_equiv
_atom_site_adp_type
_atom_site_occupancy
_atom_site_symmetry_multiplicity
_atom_site_calc_flag
_atom_site_refinement_flags
_atom_site_disorder_assembly
_atom_site_disorder_group
O1 O -0.12038(14) 0.40040(11) 0.52738(6) 0.0350(4) Uani 1 1 d . . .
O2 O -0.15913(13) 0.65697(11) 0.54336(6) 0.0358(4) Uani 1 1 d . . .
O3 O -0.03784(14) 0.74530(11) 0.39127(7) 0.0373(4) Uani 1 1 d . . .
O4 O 0.35055(13) 0.62368(11) 0.39652(6) 0.0357(4) Uani 1 1 d . . .
O5 O 0.10455(14) 0.27081(12) 0.60600(7) 0.0434(4) Uani 1 1 d . . .
O6 O 0.05382(15) 0.36442(14) 0.37364(7) 0.0481(4) Uani 1 1 d . . .
O7 O -0.03662(14) 0.15284(11) 0.63119(7) 0.0398(4) Uani 1 1 d . . .
O11 O 0.12511(16) 0.52613(13) 0.68726(7) 0.0498(5) Uani 1 1 d . . .
H11 H 0.1950 0.5438 0.6765 0.060 Uiso 1 1 calc R . .
O13 O 0.36433(18) 0.57235(16) 0.66839(9) 0.0670(6) Uani 1 1 d . . .
H13 H 0.3961 0.6133 0.6447 0.080 Uiso 1 1 calc R . .
N8 N 0.19912(16) 0.62939(13) 0.46708(7) 0.0300(4) Uani 1 1 d . . .
N9 N 0.16687(16) 0.70748(13) 0.38323(8) 0.0312(4) Uani 1 1 d . . .
N10 N -0.05728(17) 0.43042(13) 0.61813(8) 0.0314(4) Uani 1 1 d . . .
N50 N 0.07255(16) 0.66325(13) 0.46474(7) 0.0296(4) Uani 1 1 d . . .
C14 C 0.25097(19) 0.64900(15) 0.41352(9) 0.0303(5) Uani 1 1 d . . .
C15 C -0.1458(2) 0.62023(16) 0.48516(9) 0.0325(5) Uani 1 1 d . . .
H15A H -0.1571 0.6778 0.4575 0.039 Uiso 1 1 calc R . .
H15B H -0.2063 0.5655 0.4767 0.039 Uiso 1 1 calc R . .
C16 C 0.0037(2) 0.24921(16) 0.62247(10) 0.0358(5) Uani 1 1 d . . .
C17 C 0.01008(18) 0.55071(15) 0.54440(9) 0.0284(4) Uani 1 1 d . . .
C18 C -0.1338(2) 0.32687(16) 0.69910(9) 0.0335(5) Uani 1 1 d . . .
C19 C 0.1333(2) 0.45677(15) 0.45056(9) 0.0300(4) Uani 1 1 d . . .
C20 C -0.06242(19) 0.45276(16) 0.56153(9) 0.0301(5) Uani 1 1 d . . .
C21 C 0.33964(19) 0.48964(16) 0.50252(8) 0.0305(5) Uani 1 1 d . . .
C22 C 0.0562(2) 0.70908(16) 0.41038(9) 0.0312(5) Uani 1 1 d . . .
C23 C 0.01909(19) 0.48751(16) 0.44384(9) 0.0304(5) Uani 1 1 d . . .
C24 C -0.0960(2) 0.32810(16) 0.63637(9) 0.0320(5) Uani 1 1 d . . .
H24 H -0.1691 0.3092 0.6131 0.038 Uiso 1 1 calc R . .
C25 C 0.1628(2) 0.37413(18) 0.40695(10) 0.0372(5) Uani 1 1 d . . .
H25A H 0.2321 0.3954 0.3825 0.045 Uiso 1 1 calc R . .
H25B H 0.1831 0.3078 0.4261 0.045 Uiso 1 1 calc R . .
C26 C -0.04480(19) 0.64510(16) 0.57284(9) 0.0316(5) Uani 1 1 d . . .
H26A H -0.0573 0.6333 0.6144 0.038 Uiso 1 1 calc R . .
H26B H 0.0074 0.7069 0.5675 0.038 Uiso 1 1 calc R . .
C27 C 0.14732(19) 0.53003(16) 0.55107(9) 0.0302(4) Uani 1 1 d . . .
H27A H 0.1598 0.4650 0.5729 0.036 Uiso 1 1 calc R . .
H27B H 0.1851 0.5874 0.5730 0.036 Uiso 1 1 calc R . .
C28 C -0.0458(2) 0.32945(16) 0.74199(9) 0.0366(5) Uani 1 1 d . . .
H28 H 0.0379 0.3315 0.7320 0.044 Uiso 1 1 calc R . .
C29 C 0.4310(2) 0.56252(18) 0.51470(9) 0.0347(5) Uani 1 1 d . . .
H29 H 0.4144 0.6345 0.5109 0.042 Uiso 1 1 calc R . .
C30 C 0.2252(2) 0.84596(19) 0.31716(11) 0.0431(6) Uani 1 1 d . . .
H30 H 0.2377 0.8911 0.3489 0.052 Uiso 1 1 calc R . .
C31 C 0.1874(2) 0.74585(17) 0.32567(9) 0.0337(5) Uani 1 1 d . . .
C32 C -0.2557(2) 0.32287(18) 0.71404(10) 0.0408(5) Uani 1 1 d . . .
H32 H -0.3162 0.3205 0.6849 0.049 Uiso 1 1 calc R . .
C33 C 0.20910(19) 0.52089(16) 0.49140(9) 0.0290(5) Uani 1 1 d . . .
C34 C -0.01697(19) 0.57695(16) 0.48112(9) 0.0302(5) Uani 1 1 d . . .
C35 C 0.5449(2) 0.53006(19) 0.53217(10) 0.0396(5) Uani 1 1 d . . .
H35 H 0.6062 0.5799 0.5403 0.048 Uiso 1 1 calc R . .
C36 C -0.0800(2) 0.32899(18) 0.79946(10) 0.0437(6) Uani 1 1 d . . .
H36 H -0.0199 0.3313 0.8287 0.052 Uiso 1 1 calc R . .
C37 C 0.2449(2) 0.8802(2) 0.26159(12) 0.0550(7) Uani 1 1 d . . .
H37 H 0.2710 0.9494 0.2548 0.066 Uiso 1 1 calc R . .
C38 C 0.4815(2) 0.3530(2) 0.52649(11) 0.0468(6) Uani 1 1 d . . .
H38 H 0.4990 0.2812 0.5304 0.056 Uiso 1 1 calc R . .
C39 C -0.0422(2) 0.42863(18) 0.39621(10) 0.0389(5) Uani 1 1 d . . .
H39A H -0.1100 0.3859 0.4111 0.047 Uiso 1 1 calc R . .
H39B H -0.0738 0.4764 0.3665 0.047 Uiso 1 1 calc R . .
C40 C 0.1688(3) 0.6789(2) 0.28027(11) 0.0485(6) Uani 1 1 d . . .
H40 H 0.1422 0.6099 0.2871 0.058 Uiso 1 1 calc R . .
C41 C 0.5706(2) 0.4248(2) 0.53803(11) 0.0458(6) Uani 1 1 d . . .
H41 H 0.6491 0.4027 0.5499 0.055 Uiso 1 1 calc R . .
C42 C 0.3666(2) 0.38371(17) 0.50927(10) 0.0399(5) Uani 1 1 d . . .
H42 H 0.3058 0.3331 0.5020 0.048 Uiso 1 1 calc R . .
C43 C 0.1059(2) 0.5596(2) 0.74504(10) 0.0459(6) Uani 1 1 d . . .
H43A H 0.1324 0.5051 0.7716 0.055 Uiso 1 1 calc R . .
H43B H 0.0193 0.5738 0.7510 0.055 Uiso 1 1 calc R . .
H43C H 0.1530 0.6228 0.7522 0.055 Uiso 1 1 calc R . .
C44 C -0.2895(3) 0.32236(19) 0.77115(11) 0.0465(6) Uani 1 1 d . . .
H44 H -0.3732 0.3201 0.7811 0.056 Uiso 1 1 calc R . .
C45 C 0.0459(2) 0.06842(17) 0.61770(11) 0.0420(6) Uani 1 1 d . . .
H45A H 0.0970 0.0880 0.5850 0.050 Uiso 1 1 calc R . .
H45B H -0.0011 0.0063 0.6080 0.050 Uiso 1 1 calc R . .
H45C H 0.0975 0.0540 0.6510 0.050 Uiso 1 1 calc R . .
C46 C 0.2264(3) 0.8132(2) 0.21570(12) 0.0571(8) Uani 1 1 d . . .
H46 H 0.2395 0.8366 0.1776 0.068 Uiso 1 1 calc R . .
C47 C -0.2027(3) 0.32516(19) 0.81387(11) 0.0474(6) Uani 1 1 d . . .
H47 H -0.2267 0.3245 0.8530 0.057 Uiso 1 1 calc R . .
C48 C 0.1887(3) 0.7123(2) 0.22544(12) 0.0590(8) Uani 1 1 d . . .
H48 H 0.1768 0.6663 0.1941 0.071 Uiso 1 1 calc R . .
C49 C 0.4356(4) 0.5679(3) 0.7177(2) 0.124(2) Uani 1 1 d . . .
H49A H 0.5218 0.5680 0.7070 0.148 Uiso 1 1 calc R . .
H49B H 0.4169 0.5043 0.7390 0.148 Uiso 1 1 calc R . .
H49C H 0.4183 0.6283 0.7419 0.148 Uiso 1 1 calc R . .
H12 H -0.001(2) 0.468(2) 0.6435(11) 0.053(8) Uiso 1 1 d . . .

loop_
_atom_site_aniso_label
_atom_site_aniso_U_11
_atom_site_aniso_U_22
_atom_site_aniso_U_33
_atom_site_aniso_U_23
_atom_site_aniso_U_13
_atom_site_aniso_U_12
O1 0.0339(8) 0.0371(8) 0.0339(8) -0.0002(6) -0.0024(7) -0.0062(7)
O2 0.0344(8) 0.0388(8) 0.0342(8) -0.0029(6) 0.0022(7) 0.0060(7)
O3 0.0354(8) 0.0414(8) 0.0351(8) 0.0076(7) -0.0005(7) 0.0058(7)
O4 0.0317(8) 0.0403(8) 0.0350(8) 0.0022(7) 0.0039(7) 0.0027(7)
O5 0.0367(9) 0.0417(9) 0.0518(10) 0.0013(8) 0.0046(8) -0.0040(7)
O6 0.0410(9) 0.0563(10) 0.0469(9) -0.0211(8) -0.0032(8) 0.0034(8)
O7 0.0439(9) 0.0311(8) 0.0443(9) 0.0001(7) 0.0020(7) -0.0039(7)
O11 0.0487(10) 0.0638(11) 0.0367(9) -0.0093(8) 0.0031(8) -0.0163(9)
O13 0.0493(12) 0.0813(14) 0.0706(13) 0.0200(11) 0.0065(10) -0.0127(11)
N8 0.0284(9) 0.0302(9) 0.0313(9) 0.0041(7) -0.0010(7) 0.0020(8)
N9 0.0330(10) 0.0319(9) 0.0287(9) 0.0063(7) 0.0017(8) -0.0004(8)
N10 0.0339(10) 0.0296(9) 0.0309(10) 0.0015(7) -0.0015(8) -0.0060(8)
N50 0.0275(9) 0.0311(9) 0.0301(9) 0.0018(7) -0.0005(7) 0.0025(7)
C14 0.0324(11) 0.0271(10) 0.0316(11) -0.0005(8) -0.0001(9) -0.0042(9)
C15 0.0318(11) 0.0349(11) 0.0309(11) 0.0027(9) 0.0002(10) 0.0016(9)
C16 0.0424(13) 0.0351(11) 0.0298(11) 0.0008(9) -0.0042(10) -0.0054(10)
C17 0.0300(11) 0.0282(10) 0.0269(10) 0.0014(8) 0.0010(9) -0.0004(9)
C18 0.0375(12) 0.0303(11) 0.0328(11) 0.0026(9) 0.0005(10) -0.0036(10)
C19 0.0320(11) 0.0282(10) 0.0298(11) 0.0042(8) 0.0021(9) -0.0007(9)
C20 0.0269(10) 0.0315(11) 0.0319(11) -0.0005(9) 0.0031(9) 0.0041(9)
C21 0.0281(11) 0.0353(11) 0.0281(11) 0.0036(9) 0.0009(9) 0.0012(9)
C22 0.0341(12) 0.0286(10) 0.0308(11) -0.0010(8) -0.0009(9) -0.0006(9)
C23 0.0327(11) 0.0308(11) 0.0276(11) 0.0054(8) 0.0002(9) -0.0028(9)
C24 0.0323(11) 0.0311(11) 0.0326(11) 0.0005(9) -0.0019(9) -0.0071(9)
C25 0.0343(12) 0.0380(12) 0.0394(12) -0.0046(10) 0.0013(10) -0.0021(10)
C26 0.0308(11) 0.0325(11) 0.0314(11) 0.0023(9) -0.0008(9) 0.0009(10)
C27 0.0279(10) 0.0345(11) 0.0282(10) 0.0033(8) -0.0009(9) -0.0010(9)
C28 0.0405(13) 0.0340(11) 0.0354(12) -0.0012(9) -0.0003(10) -0.0063(10)
C29 0.0344(12) 0.0379(12) 0.0318(11) -0.0006(9) 0.0026(10) -0.0031(10)
C30 0.0395(13) 0.0472(14) 0.0427(14) 0.0071(11) -0.0024(11) -0.0041(12)
C31 0.0289(11) 0.0427(12) 0.0297(11) 0.0062(9) -0.0001(9) 0.0026(10)
C32 0.0408(13) 0.0408(13) 0.0409(13) 0.0041(10) 0.0004(11) -0.0005(11)
C33 0.0306(11) 0.0284(10) 0.0280(11) 0.0028(8) 0.0010(9) -0.0006(9)
C34 0.0279(11) 0.0311(11) 0.0317(11) 0.0011(8) -0.0021(9) -0.0013(9)
C35 0.0307(12) 0.0515(14) 0.0367(12) -0.0009(10) 0.0002(10) -0.0023(11)
C36 0.0564(16) 0.0383(13) 0.0365(13) 0.0019(10) -0.0032(12) -0.0076(12)
C37 0.0415(15) 0.0644(18) 0.0591(17) 0.0313(14) 0.0029(13) 0.0021(13)
C38 0.0399(13) 0.0431(13) 0.0573(16) 0.0129(11) -0.0034(12) 0.0059(12)
C39 0.0387(13) 0.0423(12) 0.0355(12) -0.0030(10) -0.0006(11) -0.0012(11)
C40 0.0589(17) 0.0465(15) 0.0400(13) -0.0020(11) -0.0001(13) 0.0061(13)
C41 0.0315(12) 0.0560(15) 0.0499(15) 0.0078(12) -0.0067(12) 0.0064(12)
C42 0.0348(12) 0.0352(12) 0.0497(14) 0.0062(10) -0.0009(11) -0.0016(10)
C43 0.0480(15) 0.0500(14) 0.0396(13) -0.0054(11) 0.0041(12) -0.0070(12)
C44 0.0463(15) 0.0462(14) 0.0468(14) 0.0016(11) 0.0109(12) -0.0020(12)
C45 0.0480(14) 0.0327(12) 0.0453(14) -0.0044(10) -0.0061(12) 0.0023(11)
C46 0.0434(15) 0.088(2) 0.0402(15) 0.0253(15) 0.0060(12) 0.0184(15)
C47 0.0627(17) 0.0422(13) 0.0374(13) 0.0024(11) 0.0096(12) -0.0009(12)
C48 0.071(2) 0.0718(19) 0.0341(14) -0.0036(13) 0.0006(14) 0.0183(16)
C49 0.061(2) 0.121(3) 0.189(5) 0.099(3) -0.035(3) -0.033(2)

loop_
_atom_type_symbol
_atom_type_description
_atom_type_scat_dispersion_real
_atom_type_scat_dispersion_imag
_atom_type_scat_source
C C 0.0181 0.0091
;
International Tables for Crystallography
(Vol. C, Tables 4.2.6.8 and 6.1.1.4)
;
H H 0.0000 0.0000
;
International Tables for Crystallography
(Vol. C, Table 6.1.1.4)
;
N N 0.0311 0.0180
;
International Tables for Crystallography
(Vol. C, Tables 4.2.6.8 and 6.1.1.4)
;
O O 0.0492 0.0322
;
International Tables for Crystallography
(Vol. C, Tables 4.2.6.8 and 6.1.1.4)
;

loop_
_geom_angle_atom_site_label_1
_geom_angle_atom_site_label_2
_geom_angle_atom_site_label_3
_geom_angle
_geom_angle_site_symmetry_1
_geom_angle_site_symmetry_3
_geom_angle_publ_flag
C26 O2 C15 108.89(15) . . ?
C25 O6 C39 111.39(16) . . ?
C16 O7 C45 117.22(18) . . ?
C43 O11 H11 109.5 . . ?
C49 O13 H13 109.5 . . ?
C14 N8 N50 107.59(16) . . ?
C14 N8 C33 118.21(16) . . ?
N50 N8 C33 111.07(15) . . ?
C22 N9 C14 111.43(17) . . ?
C22 N9 C31 124.09(18) . . ?
C14 N9 C31 123.62(17) . . ?
C20 N10 C24 117.90(18) . . ?
C20 N10 H12 120.7(15) . . ?
C24 N10 H12 117.0(15) . . ?
C22 N50 N8 106.28(16) . . ?
C22 N50 C34 116.49(16) . . ?
N8 N50 C34 112.68(15) . . ?
O4 C14 N9 125.75(19) . . ?
O4 C14 N8 127.88(19) . . ?
N9 C14 N8 106.33(17) . . ?
O2 C15 C34 105.82(17) . . ?
O2 C15 H15A 110.6 . . ?
C34 C15 H15A 110.6 . . ?
O2 C15 H15B 110.6 . . ?
C34 C15 H15B 110.6 . . ?
H15A C15 H15B 108.7 . . ?
O5 C16 O7 124.7(2) . . ?
O5 C16 C24 124.93(19) . . ?
O7 C16 C24 110.40(19) . . ?
C26 C17 C27 119.11(17) . . ?
C26 C17 C34 99.51(16) . . ?
C27 C17 C34 108.88(16) . . ?
C26 C17 C20 109.81(16) . . ?
C27 C17 C20 109.73(16) . . ?
C34 C17 C20 109.07(16) . . ?
C32 C18 C28 119.6(2) . . ?
C32 C18 C24 120.5(2) . . ?
C28 C18 C24 120.0(2) . . ?
C23 C19 C25 109.57(19) . . ?
C23 C19 C33 115.65(19) . . ?
C25 C19 C33 133.86(19) . . ?
O1 C20 N10 122.6(2) . . ?
O1 C20 C17 123.50(18) . . ?
N10 C20 C17 113.87(18) . . ?
C29 C21 C42 118.4(2) . . ?
C29 C21 C33 122.33(19) . . ?
C42 C21 C33 118.56(19) . . ?
O3 C22 N9 126.16(19) . . ?
O3 C22 N50 126.7(2) . . ?
N9 C22 N50 107.17(17) . . ?
C19 C23 C34 114.36(19) . . ?
C19 C23 C39 111.1(2) . . ?
C34 C23 C39 134.28(19) . . ?
N10 C24 C18 111.82(17) . . ?
N10 C24 C16 109.43(17) . . ?
C18 C24 C16 113.13(18) . . ?
N10 C24 H24 107.4 . . ?
C18 C24 H24 107.4 . . ?
C16 C24 H24 107.4 . . ?
O6 C25 C19 104.31(17) . . ?
O6 C25 H25A 110.9 . . ?
C19 C25 H25A 110.9 . . ?
O6 C25 H25B 110.9 . . ?
C19 C25 H25B 110.9 . . ?
H25A C25 H25B 108.9 . . ?
O2 C26 C17 103.01(16) . . ?
O2 C26 H26A 111.2 . . ?
C17 C26 H26A 111.2 . . ?
O2 C26 H26B 111.2 . . ?
C17 C26 H26B 111.2 . . ?
H26A C26 H26B 109.1 . . ?
C17 C27 C33 110.59(17) . . ?
C17 C27 H27A 109.5 . . ?
C33 C27 H27A 109.5 . . ?
C17 C27 H27B 109.5 . . ?
C33 C27 H27B 109.5 . . ?
H27A C27 H27B 108.1 . . ?
C36 C28 C18 120.2(2) . . ?
C36 C28 H28 119.9 . . ?
C18 C28 H28 119.9 . . ?
C35 C29 C21 120.3(2) . . ?
C35 C29 H29 119.8 . . ?
C21 C29 H29 119.8 . . ?
C31 C30 C37 118.9(2) . . ?
C31 C30 H30 120.6 . . ?
C37 C30 H30 120.6 . . ?
C30 C31 C40 121.5(2) . . ?
C30 C31 N9 120.2(2) . . ?
C40 C31 N9 118.2(2) . . ?
C44 C32 C18 120.1(2) . . ?
C44 C32 H32 119.9 . . ?
C18 C32 H32 119.9 . . ?
C19 C33 C21 119.01(18) . . ?
C19 C33 N8 103.31(16) . . ?
C21 C33 N8 112.27(16) . . ?
C19 C33 C27 111.36(17) . . ?
C21 C33 C27 106.39(17) . . ?
N8 C33 C27 103.50(16) . . ?
C23 C34 C15 124.31(18) . . ?
C23 C34 N50 104.16(16) . . ?
C15 C34 N50 110.23(17) . . ?
C23 C34 C17 109.54(17) . . ?
C15 C34 C17 101.57(17) . . ?
N50 C34 C17 105.86(16) . . ?
C29 C35 C41 120.5(2) . . ?
C29 C35 H35 119.8 . . ?
C41 C35 H35 119.8 . . ?
C28 C36 C47 119.6(2) . . ?
C28 C36 H36 120.2 . . ?
C47 C36 H36 120.2 . . ?
C30 C37 C46 119.8(3) . . ?
C30 C37 H37 120.1 . . ?
C46 C37 H37 120.1 . . ?
C41 C38 C42 121.0(2) . . ?
C41 C38 H38 119.5 . . ?
C42 C38 H38 119.5 . . ?
O6 C39 C23 103.36(18) . . ?
O6 C39 H39A 111.1 . . ?
C23 C39 H39A 111.1 . . ?
O6 C39 H39B 111.1 . . ?
C23 C39 H39B 111.1 . . ?
H39A C39 H39B 109.1 . . ?
C48 C40 C31 119.7(3) . . ?
C48 C40 H40 120.1 . . ?
C31 C40 H40 120.1 . . ?
C38 C41 C35 119.5(2) . . ?
C38 C41 H41 120.2 . . ?
C35 C41 H41 120.2 . . ?
C38 C42 C21 120.2(2) . . ?
C38 C42 H42 119.9 . . ?
C21 C42 H42 119.9 . . ?
O11 C43 H43A 109.5 . . ?
O11 C43 H43B 109.5 . . ?
H43A C43 H43B 109.5 . . ?
O11 C43 H43C 109.5 . . ?
H43A C43 H43C 109.5 . . ?
H43B C43 H43C 109.5 . . ?
C47 C44 C32 120.6(3) . . ?
C47 C44 H44 119.7 . . ?
C32 C44 H44 119.7 . . ?
O7 C45 H45A 109.5 . . ?
O7 C45 H45B 109.5 . . ?
H45A C45 H45B 109.5 . . ?
O7 C45 H45C 109.5 . . ?
H45A C45 H45C 109.5 . . ?
H45B C45 H45C 109.5 . . ?
C48 C46 C37 120.2(2) . . ?
C48 C46 H46 119.9 . . ?
C37 C46 H46 119.9 . . ?
C44 C47 C36 119.9(2) . . ?
C44 C47 H47 120.1 . . ?
C36 C47 H47 120.1 . . ?
C40 C48 C46 119.8(3) . . ?
C40 C48 H48 120.1 . . ?
C46 C48 H48 120.1 . . ?
O13 C49 H49A 109.5 . . ?
O13 C49 H49B 109.5 . . ?
H49A C49 H49B 109.5 . . ?
O13 C49 H49C 109.5 . . ?
H49A C49 H49C 109.5 . . ?
H49B C49 H49C 109.5 . . ?

loop_
_geom_bond_atom_site_label_1
_geom_bond_atom_site_label_2
_geom_bond_distance
_geom_bond_site_symmetry_2
_geom_bond_publ_flag
O1 C20 1.223(2) . ?
O2 C26 1.441(3) . ?
O2 C15 1.444(2) . ?
O3 C22 1.219(3) . ?
O4 C14 1.209(2) . ?
O5 C16 1.206(3) . ?
O6 C25 1.433(3) . ?
O6 C39 1.441(3) . ?
O7 C16 1.335(3) . ?
O7 C45 1.452(3) . ?
O11 C43 1.429(3) . ?
O11 H11 0.8400 . ?
O13 C49 1.392(4) . ?
O13 H13 0.8400 . ?
N8 C14 1.395(3) . ?
N8 N50 1.460(2) . ?
N8 C33 1.514(2) . ?
N9 C22 1.371(3) . ?
N9 C14 1.386(3) . ?
N9 C31 1.447(3) . ?
N10 C20 1.351(3) . ?
N10 C24 1.450(3) . ?
N10 H12 0.98(3) . ?
N50 C22 1.409(3) . ?
N50 C34 1.534(3) . ?
C15 C34 1.525(3) . ?
C15 H15A 0.9900 . ?
C15 H15B 0.9900 . ?
C16 C24 1.530(3) . ?
C17 C26 1.512(3) . ?
C17 C27 1.540(3) . ?
C17 C34 1.542(3) . ?
C17 C20 1.546(3) . ?
C18 C32 1.386(3) . ?
C18 C28 1.392(3) . ?
C18 C24 1.520(3) . ?
C19 C23 1.327(3) . ?
C19 C25 1.508(3) . ?
C19 C33 1.511(3) . ?
C21 C29 1.405(3) . ?
C21 C42 1.407(3) . ?
C21 C33 1.513(3) . ?
C23 C34 1.497(3) . ?
C23 C39 1.504(3) . ?
C24 H24 1.0000 . ?
C25 H25A 0.9900 . ?
C25 H25B 0.9900 . ?
C26 H26A 0.9900 . ?
C26 H26B 0.9900 . ?
C27 C33 1.552(3) . ?
C27 H27A 0.9900 . ?
C27 H27B 0.9900 . ?
C28 C36 1.391(3) . ?
C28 H28 0.9500 . ?
C29 C35 1.382(3) . ?
C29 H29 0.9500 . ?
C30 C31 1.371(3) . ?
C30 C37 1.385(3) . ?
C30 H30 0.9500 . ?
C31 C40 1.380(3) . ?
C32 C44 1.381(4) . ?
C32 H32 0.9500 . ?
C35 C41 1.394(3) . ?
C35 H35 0.9500 . ?
C36 C47 1.392(4) . ?
C36 H36 0.9500 . ?
C37 C46 1.390(4) . ?
C37 H37 0.9500 . ?
C38 C41 1.374(3) . ?
C38 C42 1.383(3) . ?
C38 H38 0.9500 . ?
C39 H39A 0.9900 . ?
C39 H39B 0.9900 . ?
C40 C48 1.366(4) . ?
C40 H40 0.9500 . ?
C41 H41 0.9500 . ?
C42 H42 0.9500 . ?
C43 H43A 0.9800 . ?
C43 H43B 0.9800 . ?
C43 H43C 0.9800 . ?
C44 C47 1.379(4) . ?
C44 H44 0.9500 . ?
C45 H45A 0.9800 . ?
C45 H45B 0.9800 . ?
C45 H45C 0.9800 . ?
C46 C48 1.384(4) . ?
C46 H46 0.9500 . ?
C47 H47 0.9500 . ?
C48 H48 0.9500 . ?
C49 H49A 0.9800 . ?
C49 H49B 0.9800 . ?
C49 H49C 0.9800 . ?

loop_
_geom_hbond_atom_site_label_D
_geom_hbond_atom_site_label_H
_geom_hbond_atom_site_label_A
_geom_hbond_site_symmetry_D
_geom_hbond_site_symmetry_H
_geom_hbond_site_symmetry_A
_geom_hbond_distance_DA
_geom_hbond_distance_DH
_geom_hbond_distance_HA
_geom_hbond_angle_DHA
_geom_hbond_publ_flag
O11 H11 O13 . . . 2.733(3) 0.840 1.907 167.3 no
O13 H13 O3 . . 3_566 2.936(3) 0.840 2.134 159.6 no
N10 H12 O11 . . . 2.853(3) 0.98(3) 1.88(3) 171(2) no

loop_
_geom_torsion_atom_site_label_1
_geom_torsion_atom_site_label_2
_geom_torsion_atom_site_label_3
_geom_torsion_atom_site_label_4
_geom_torsion
_geom_torsion_site_symmetry_1
_geom_torsion_site_symmetry_2
_geom_torsion_site_symmetry_3
_geom_torsion_site_symmetry_4
_geom_torsion_publ_flag
C14 N8 N50 C22 -4.1(2) . . . . ?
C33 N8 N50 C22 -134.94(16) . . . . ?
C14 N8 N50 C34 124.62(17) . . . . ?
C33 N8 N50 C34 -6.2(2) . . . . ?
C22 N9 C14 O4 170.4(2) . . . . ?
C31 N9 C14 O4 0.7(3) . . . . ?
C22 N9 C14 N8 -11.6(2) . . . . ?
C31 N9 C14 N8 178.67(18) . . . . ?
N50 N8 C14 O4 -172.8(2) . . . . ?
C33 N8 C14 O4 -46.0(3) . . . . ?
N50 N8 C14 N9 9.3(2) . . . . ?
C33 N8 C14 N9 136.06(18) . . . . ?
C26 O2 C15 C34 3.9(2) . . . . ?
C45 O7 C16 O5 -2.4(3) . . . . ?
C45 O7 C16 C24 177.61(17) . . . . ?
C24 N10 C20 O1 15.6(3) . . . . ?
C24 N10 C20 C17 -165.11(17) . . . . ?
C26 C17 C20 O1 115.3(2) . . . . ?
C27 C17 C20 O1 -112.0(2) . . . . ?
C34 C17 C20 O1 7.2(3) . . . . ?
C26 C17 C20 N10 -64.1(2) . . . . ?
C27 C17 C20 N10 68.7(2) . . . . ?
C34 C17 C20 N10 -172.13(17) . . . . ?
C14 N9 C22 O3 -172.3(2) . . . . ?
C31 N9 C22 O3 -2.6(3) . . . . ?
C14 N9 C22 N50 9.0(2) . . . . ?
C31 N9 C22 N50 178.69(18) . . . . ?
N8 N50 C22 O3 178.5(2) . . . . ?
C34 N50 C22 O3 52.0(3) . . . . ?
N8 N50 C22 N9 -2.8(2) . . . . ?
C34 N50 C22 N9 -129.28(18) . . . . ?
C25 C19 C23 C34 -174.34(18) . . . . ?
C33 C19 C23 C34 -3.8(3) . . . . ?
C25 C19 C23 C39 1.0(2) . . . . ?
C33 C19 C23 C39 171.62(18) . . . . ?
C20 N10 C24 C18 -157.06(19) . . . . ?
C20 N10 C24 C16 76.8(2) . . . . ?
C32 C18 C24 N10 104.7(2) . . . . ?
C28 C18 C24 N10 -75.5(2) . . . . ?
C32 C18 C24 C16 -131.2(2) . . . . ?
C28 C18 C24 C16 48.6(3) . . . . ?
O5 C16 C24 N10 9.0(3) . . . . ?
O7 C16 C24 N10 -171.04(17) . . . . ?
O5 C16 C24 C18 -116.4(2) . . . . ?
O7 C16 C24 C18 63.6(2) . . . . ?
C39 O6 C25 C19 -4.4(2) . . . . ?
C23 C19 C25 O6 2.0(2) . . . . ?
C33 C19 C25 O6 -166.2(2) . . . . ?
C15 O2 C26 C17 -31.1(2) . . . . ?
C27 C17 C26 O2 162.51(17) . . . . ?
C34 C17 C26 O2 44.55(19) . . . . ?
C20 C17 C26 O2 -69.81(19) . . . . ?
C26 C17 C27 C33 -124.01(19) . . . . ?
C34 C17 C27 C33 -11.0(2) . . . . ?
C20 C17 C27 C33 108.27(18) . . . . ?
C32 C18 C28 C36 -0.6(3) . . . . ?
C24 C18 C28 C36 179.6(2) . . . . ?
C42 C21 C29 C35 0.8(3) . . . . ?
C33 C21 C29 C35 171.2(2) . . . . ?
C37 C30 C31 C40 0.1(4) . . . . ?
C37 C30 C31 N9 179.5(2) . . . . ?
C22 N9 C31 C30 93.2(3) . . . . ?
C14 N9 C31 C30 -98.4(3) . . . . ?
C22 N9 C31 C40 -87.3(3) . . . . ?
C14 N9 C31 C40 81.1(3) . . . . ?
C28 C18 C32 C44 0.6(3) . . . . ?
C24 C18 C32 C44 -179.6(2) . . . . ?
C23 C19 C33 C21 178.64(18) . . . . ?
C25 C19 C33 C21 -13.7(3) . . . . ?
C23 C19 C33 N8 -56.1(2) . . . . ?
C25 C19 C33 N8 111.5(2) . . . . ?
C23 C19 C33 C27 54.3(2) . . . . ?
C25 C19 C33 C27 -138.0(2) . . . . ?
C29 C21 C33 C19 148.24(19) . . . . ?
C42 C21 C33 C19 -41.4(3) . . . . ?
C29 C21 C33 N8 27.5(3) . . . . ?
C42 C21 C33 N8 -162.14(18) . . . . ?
C29 C21 C33 C27 -85.1(2) . . . . ?
C42 C21 C33 C27 85.3(2) . . . . ?
C14 N8 C33 C19 -66.1(2) . . . . ?
N50 N8 C33 C19 58.96(19) . . . . ?
C14 N8 C33 C21 63.4(2) . . . . ?
N50 N8 C33 C21 -171.58(16) . . . . ?
C14 N8 C33 C27 177.69(17) . . . . ?
N50 N8 C33 C27 -57.26(19) . . . . ?
C17 C27 C33 C19 -43.1(2) . . . . ?
C17 C27 C33 C21 -174.20(16) . . . . ?
C17 C27 C33 N8 67.3(2) . . . . ?
C19 C23 C34 C15 -174.4(2) . . . . ?
C39 C23 C34 C15 11.6(4) . . . . ?
C19 C23 C34 N50 58.4(2) . . . . ?
C39 C23 C34 N50 -115.6(2) . . . . ?
C19 C23 C34 C17 -54.4(2) . . . . ?
C39 C23 C34 C17 131.6(2) . . . . ?
O2 C15 C34 C23 147.57(19) . . . . ?
O2 C15 C34 N50 -87.87(19) . . . . ?
O2 C15 C34 C17 24.0(2) . . . . ?
C22 N50 C34 C23 71.6(2) . . . . ?
N8 N50 C34 C23 -51.6(2) . . . . ?
C22 N50 C34 C15 -63.8(2) . . . . ?
N8 N50 C34 C15 172.96(16) . . . . ?
C22 N50 C34 C17 -172.90(17) . . . . ?
N8 N50 C34 C17 63.88(19) . . . . ?
C26 C17 C34 C23 -174.41(17) . . . . ?
C27 C17 C34 C23 60.2(2) . . . . ?
C20 C17 C34 C23 -59.5(2) . . . . ?
C26 C17 C34 C15 -41.32(19) . . . . ?
C27 C17 C34 C15 -166.67(17) . . . . ?
C20 C17 C34 C15 73.61(19) . . . . ?
C26 C17 C34 N50 73.83(18) . . . . ?
C27 C17 C34 N50 -51.5(2) . . . . ?
C20 C17 C34 N50 -171.24(15) . . . . ?
C21 C29 C35 C41 -0.1(3) . . . . ?
C18 C28 C36 C47 0.5(4) . . . . ?
C31 C30 C37 C46 -0.1(4) . . . . ?
C25 O6 C39 C23 4.9(2) . . . . ?
C19 C23 C39 O6 -3.6(2) . . . . ?
C34 C23 C39 O6 170.5(2) . . . . ?
C30 C31 C40 C48 0.3(4) . . . . ?
N9 C31 C40 C48 -179.2(2) . . . . ?
C42 C38 C41 C35 -0.1(4) . . . . ?
C29 C35 C41 C38 -0.2(4) . . . . ?
C41 C38 C42 C21 0.9(4) . . . . ?
C29 C21 C42 C38 -1.2(3) . . . . ?
C33 C21 C42 C38 -172.0(2) . . . . ?
C18 C32 C44 C47 -0.4(4) . . . . ?
C30 C37 C46 C48 -0.2(4) . . . . ?
C32 C44 C47 C36 0.3(4) . . . . ?
C28 C36 C47 C44 -0.3(4) . . . . ?
C31 C40 C48 C46 -0.6(4) . . . . ?
C37 C46 C48 C40 0.6(4) . . . . ?
